data_7241239
loop_
_publ_author_name
'Said, Awad I.'
'Palk\'o, M\'arta'
'Haukka, Matti'
'F\"ul\"op, Ferenc'

_publ_section_title
;
 Retro Diels Alder protocol for regioselective synthesis of novel
 [1,2,4]triazolo[4,3-a]pyrimidin-7(1H)-ones
;
_journal_issue 56
_journal_name_full 'RSC Advances'
_journal_page_first 33937
_journal_page_last 33943
_journal_paper_doi 10.1039/D0RA04345A
_journal_volume 10
_journal_year 2020
_chemical_formula_moiety 'C19 H18 N4 O2, C2 H6 O'
_chemical_formula_sum 'C21 H24 N4 O3'
_chemical_formula_weight 380.44
_space_group_crystal_system triclinic
_space_group_IT_number 2
_space_group_name_Hall '-P 1'
_space_group_name_H-M_alt 'P -1'
_atom_sites_solution_hydrogens mixed
_audit_creation_method SHELXL-2017/1
_audit_update_record
;
2020-01-29 deposited with the CCDC.	2020-08-12 downloaded from the CCDC.
;
_cell_angle_alpha 104.318(3)
_cell_angle_beta 104.565(3)
_cell_angle_gamma 103.319(3)
_cell_formula_units_Z 4
_cell_length_a 9.5893(2)
_cell_length_b 14.2652(5)
_cell_length_c 15.8257(5)
_cell_measurement_reflns_used 8785
_cell_measurement_temperature 120(2)
_cell_measurement_theta_max 30.0460
_cell_measurement_theta_min 2.2700
_cell_volume 1928.87(12)
_computing_cell_refinement
;
CrysAlisPro 1.171.40.53 (Rigaku Oxford Diffraction, 2019)
;
_computing_data_collection
;
CrysAlisPro 1.171.40.53 (Rigaku Oxford Diffraction, 2019)
;
_computing_data_reduction
;
CrysAlisPro 1.171.40.53 (Rigaku Oxford Diffraction, 2019)
;
_computing_molecular_graphics 'CrystaMaker X (CrystalMaker Software ltd., 2019)'
_computing_publication_material 'SHELXL-2017/1 (Sheldrick, 2017)'
_computing_structure_refinement 'SHELXL-2017/1 (Sheldrick, 2017)'
_computing_structure_solution 'SHELXT (Sheldrick, 2017)'
_diffrn_ambient_temperature 120(2)
_diffrn_detector_area_resol_mean 16.0107
_diffrn_measured_fraction_theta_full 0.999
_diffrn_measured_fraction_theta_max 0.906
_diffrn_measurement_device '\k-geometry diffractometer'
_diffrn_measurement_device_type 'SuperNova, Single source at offset, Eos'
_diffrn_measurement_method '\f scans and \w scans with \k offset'
_diffrn_radiation_monochromator mirror
_diffrn_radiation_type MoK\a
_diffrn_radiation_wavelength 0.71073
_diffrn_reflns_av_R_equivalents 0.0277
_diffrn_reflns_av_unetI/netI 0.0319
_diffrn_reflns_Laue_measured_fraction_full 0.999
_diffrn_reflns_Laue_measured_fraction_max 0.906
_diffrn_reflns_limit_h_max 13
_diffrn_reflns_limit_h_min -13
_diffrn_reflns_limit_k_max 20
_diffrn_reflns_limit_k_min -20
_diffrn_reflns_limit_l_max 21
_diffrn_reflns_limit_l_min -22
_diffrn_reflns_number 34591
_diffrn_reflns_point_group_measured_fraction_full 0.999
_diffrn_reflns_point_group_measured_fraction_max 0.906
_diffrn_reflns_theta_full 25.242
_diffrn_reflns_theta_max 30.628
_diffrn_reflns_theta_min 2.277
_diffrn_source 'micro-focus sealed X-ray tube'
_exptl_absorpt_coefficient_mu 0.090
_exptl_absorpt_correction_T_max 1.00000
_exptl_absorpt_correction_T_min 0.88049
_exptl_absorpt_correction_type multi-scan
_exptl_absorpt_process_details
;
CrysAlisPro 1.171.40.53 (Rigaku Oxford Diffraction, 2019)
Empirical absorption correction using spherical harmonics,
implemented in SCALE3 ABSPACK scaling algorithm.
;
_exptl_crystal_colour colourless
_exptl_crystal_density_diffrn 1.310
_exptl_crystal_description block
_exptl_crystal_F_000 808
_exptl_crystal_size_max 0.308
_exptl_crystal_size_mid 0.183
_exptl_crystal_size_min 0.105
_refine_diff_density_max 0.424
_refine_diff_density_min -0.226
_refine_diff_density_rms 0.050
_refine_ls_extinction_method none
_refine_ls_goodness_of_fit_ref 1.030
_refine_ls_hydrogen_treatment mixed
_refine_ls_matrix_type full
_refine_ls_number_parameters 519
_refine_ls_number_reflns 10787
_refine_ls_number_restraints 0
_refine_ls_restrained_S_all 1.030
_refine_ls_R_factor_all 0.0714
_refine_ls_R_factor_gt 0.0492
_refine_ls_shift/su_max 0.001
_refine_ls_shift/su_mean 0.000
_refine_ls_structure_factor_coef Fsqd
_refine_ls_weighting_details 'w=1/[\s^2^(Fo^2^)+(0.0618P)^2^+0.6436P] where P=(Fo^2^+2Fc^2^)/3'
_refine_ls_weighting_scheme calc
_refine_ls_wR_factor_gt 0.1219
_refine_ls_wR_factor_ref 0.1363
_reflns_Friedel_coverage 0.000
_reflns_number_gt 8088
_reflns_number_total 10787
_reflns_threshold_expression 'I > 2\s(I)'
_cod_data_source_file d0ra04345a2.cif
_cod_data_source_block 7a_amis22
_cod_depositor_comments 'Adding full bibliography for 7241239--7241240.cif.'
_cod_original_cell_volume 1928.87(11)
_cod_database_code 7241239
_shelx_shelxl_version_number 2017/1
_shelx_space_group_comment
;
The symmetry employed for this shelxl refinement is uniquely defined
by the following loop, which should always be used as a source of
symmetry information in preference to the above space-group names.
They are only intended as comments.
;
_shelx_estimated_absorpt_t_min 0.973
_shelx_estimated_absorpt_t_max 0.991

loop_
_space_group_symop_operation_xyz
'x, y, z'
'-x, -y, -z'

loop_
_atom_site_label
_atom_site_type_symbol
_atom_site_fract_x
_atom_site_fract_y
_atom_site_fract_z
_atom_site_U_iso_or_equiv
_atom_site_adp_type
_atom_site_occupancy
_atom_site_site_symmetry_order
_atom_site_calc_flag
_atom_site_refinement_flags_posn
_atom_site_refinement_flags_adp
_atom_site_refinement_flags_occupancy
_atom_site_disorder_assembly
_atom_site_disorder_group
O1 O 0.47027(14) 0.63728(9) 0.72194(8) 0.0384(3) Uani 1 1 d . . . . .
O2 O 0.23784(12) 0.15221(8) 0.69199(7) 0.0293(2) Uani 1 1 d . . . . .
N1 N 0.57494(13) 0.45432(8) 0.90628(7) 0.0223(2) Uani 1 1 d . . . . .
N2 N 0.62722(13) 0.55170(9) 0.90396(8) 0.0246(2) Uani 1 1 d . . . . .
N3 N 0.43754(13) 0.45538(9) 0.77544(8) 0.0234(2) Uani 1 1 d . . . . .
N4 N 0.39738(13) 0.29451(9) 0.80559(8) 0.0244(2) Uani 1 1 d . . . . .
C1 C 0.90922(18) 0.31955(12) 1.17970(11) 0.0339(3) Uani 1 1 d . . . . .
H1A H 0.907418 0.250683 1.148103 0.051 Uiso 1 1 calc R U . . .
H1B H 0.863889 0.317856 1.228539 0.051 Uiso 1 1 calc R U . . .
H1C H 1.014327 0.364564 1.206890 0.051 Uiso 1 1 calc R U . . .
C2 C 0.82005(16) 0.35886(11) 1.11135(9) 0.0253(3) Uani 1 1 d . . . . .
C3 C 0.89017(16) 0.44243(11) 1.08971(9) 0.0270(3) Uani 1 1 d . . . . .
H3 H 0.995105 0.477528 1.120861 0.032 Uiso 1 1 calc R U . . .
C4 C 0.80907(16) 0.47529(10) 1.02326(9) 0.0256(3) Uani 1 1 d . . . . .
H4 H 0.858375 0.531821 1.008435 0.031 Uiso 1 1 calc R U . . .
C5 C 0.65559(15) 0.42480(10) 0.97882(9) 0.0215(3) Uani 1 1 d . . . . .
C6 C 0.58119(16) 0.34347(11) 1.00127(9) 0.0245(3) Uani 1 1 d . . . . .
H6 H 0.475172 0.310780 0.972315 0.029 Uiso 1 1 calc R U . . .
C7 C 0.66507(16) 0.31085(11) 1.06702(9) 0.0261(3) Uani 1 1 d . . . . .
H7 H 0.615455 0.254543 1.081994 0.031 Uiso 1 1 calc R U . . .
C8 C 0.54184(16) 0.54979(10) 0.82435(9) 0.0245(3) Uani 1 1 d . . . . .
C9 C 0.55835(17) 0.64110(11) 0.79362(10) 0.0287(3) Uani 1 1 d . . . . .
C10 C 0.68648(18) 0.73408(11) 0.85574(11) 0.0337(3) Uani 1 1 d . . . . .
H10A H 0.782063 0.725971 0.848639 0.051 Uiso 1 1 calc R U . . .
H10B H 0.690749 0.743603 0.919934 0.051 Uiso 1 1 calc R U . . .
H10C H 0.670661 0.793648 0.839400 0.051 Uiso 1 1 calc R U . . .
C11 C 0.46188(15) 0.39291(10) 0.82634(9) 0.0220(3) Uani 1 1 d . . . . .
C12 C 0.32914(15) 0.41821(11) 0.68140(9) 0.0238(3) Uani 1 1 d . . . . .
H12 H 0.380456 0.439830 0.638502 0.029 Uiso 1 1 calc R U . . .
C13 C 0.18679(17) 0.45515(12) 0.67538(10) 0.0298(3) Uani 1 1 d . . . . .
H13 H 0.205444 0.526824 0.713730 0.036 Uiso 1 1 calc R U . . .
C14 C 0.10908(17) 0.42761(13) 0.57251(10) 0.0337(3) Uani 1 1 d . . . . .
H14 H 0.102442 0.473838 0.538672 0.040 Uiso 1 1 calc R U . . .
C15 C 0.05200(18) 0.32676(14) 0.53852(11) 0.0384(4) Uani 1 1 d . . . . .
H15 H -0.001016 0.287771 0.475513 0.046 Uiso 1 1 calc R U . . .
C16 C 0.08631(16) 0.28471(13) 0.61795(11) 0.0334(3) Uani 1 1 d . . . . .
H16 H 0.019011 0.215159 0.607724 0.040 Uiso 1 1 calc R U . . .
C17 C 0.08294(18) 0.37132(14) 0.69661(11) 0.0363(4) Uani 1 1 d . . . . .
H17A H -0.019788 0.377696 0.688953 0.044 Uiso 1 1 calc R U . . .
H17B H 0.127596 0.366433 0.758355 0.044 Uiso 1 1 calc R U . . .
C18 C 0.26112(15) 0.30004(11) 0.64784(9) 0.0248(3) Uani 1 1 d . . . . .
H18 H 0.288585 0.270408 0.592473 0.030 Uiso 1 1 calc R U . . .
C19 C 0.29944(15) 0.24511(11) 0.71783(9) 0.0243(3) Uani 1 1 d . . . . .
O3 O 0.53586(13) -0.08631(8) 0.79394(8) 0.0373(3) Uani 1 1 d . . . . .
O4 O 0.75983(11) 0.38025(7) 0.77732(7) 0.0290(2) Uani 1 1 d . . . . .
N5 N 0.42466(12) 0.06651(8) 0.58381(8) 0.0222(2) Uani 1 1 d . . . . .
N6 N 0.37353(13) -0.02555(9) 0.59629(8) 0.0247(2) Uani 1 1 d . . . . .
N7 N 0.56832(12) 0.07981(8) 0.71836(8) 0.0222(2) Uani 1 1 d . . . . .
N8 N 0.60346(13) 0.23068(9) 0.67154(8) 0.0232(2) Uani 1 1 d . . . . .
C20 C 0.07733(18) 0.16327(13) 0.28576(11) 0.0359(3) Uani 1 1 d . . . . .
H20A H -0.028781 0.120770 0.265177 0.054 Uiso 1 1 calc R U . . .
H20B H 0.117135 0.151461 0.234124 0.054 Uiso 1 1 calc R U . . .
H20C H 0.083763 0.235176 0.307732 0.054 Uiso 1 1 calc R U . . .
C21 C 0.16921(16) 0.13628(11) 0.36290(9) 0.0266(3) Uani 1 1 d . . . . .
C22 C 0.10022(16) 0.06377(11) 0.39741(10) 0.0272(3) Uani 1 1 d . . . . .
H22 H -0.005959 0.030320 0.371034 0.033 Uiso 1 1 calc R U . . .
C23 C 0.18404(16) 0.03977(11) 0.46952(9) 0.0254(3) Uani 1 1 d . . . . .
H23 H 0.135715 -0.008903 0.493074 0.030 Uiso 1 1 calc R U . . .
C24 C 0.33960(15) 0.08787(10) 0.50682(9) 0.0217(3) Uani 1 1 d . . . . .
C25 C 0.41183(15) 0.15837(10) 0.47240(9) 0.0245(3) Uani 1 1 d . . . . .
H25 H 0.518608 0.189710 0.497222 0.029 Uiso 1 1 calc R U . . .
C26 C 0.32539(16) 0.18231(11) 0.40107(9) 0.0266(3) Uani 1 1 d . . . . .
H26 H 0.373996 0.231205 0.377825 0.032 Uiso 1 1 calc R U . . .
C27 C 0.46217(15) -0.01531(10) 0.67783(9) 0.0235(3) Uani 1 1 d . . . . .
C28 C 0.44518(16) -0.09740(11) 0.72033(10) 0.0285(3) Uani 1 1 d . . . . .
C29 C 0.31145(17) -0.19062(11) 0.66746(11) 0.0331(3) Uani 1 1 d . . . . .
H29A H 0.326391 -0.246890 0.689959 0.050 Uiso 1 1 calc R U . . .
H29B H 0.300856 -0.209092 0.601741 0.050 Uiso 1 1 calc R U . . .
H29C H 0.219498 -0.176947 0.676041 0.050 Uiso 1 1 calc R U . . .
C30 C 0.54070(14) 0.13388(10) 0.65970(9) 0.0215(3) Uani 1 1 d . . . . .
C31 C 0.68629(15) 0.12390(10) 0.80938(9) 0.0225(3) Uani 1 1 d . . . . .
H31 H 0.642784 0.110913 0.858106 0.027 Uiso 1 1 calc R U . . .
C32 C 0.82399(16) 0.08253(11) 0.81242(10) 0.0271(3) Uani 1 1 d . . . . .
H32 H 0.799273 0.007914 0.780843 0.032 Uiso 1 1 calc R U . . .
C33 C 0.91995(16) 0.12303(12) 0.91367(10) 0.0315(3) Uani 1 1 d . . . . .
H33 H 0.933412 0.084127 0.954153 0.038 Uiso 1 1 calc R U . . .
C34 C 0.98169(17) 0.22293(12) 0.93529(10) 0.0320(3) Uani 1 1 d . . . . .
H34 H 1.046539 0.268472 0.994293 0.038 Uiso 1 1 calc R U . . .
C35 C 0.93023(15) 0.25114(11) 0.84912(9) 0.0270(3) Uani 1 1 d . . . . .
H35 H 0.995162 0.316498 0.848274 0.032 Uiso 1 1 calc R U . . .
C36 C 0.91796(16) 0.15424(12) 0.77478(10) 0.0295(3) Uani 1 1 d . . . . .
H36A H 0.862435 0.150766 0.711645 0.035 Uiso 1 1 calc R U . . .
H36B H 1.017529 0.144126 0.777536 0.035 Uiso 1 1 calc R U . . .
C37 C 0.75767(15) 0.24036(10) 0.83093(9) 0.0225(3) Uani 1 1 d . . . . .
H37 H 0.744281 0.277783 0.889221 0.027 Uiso 1 1 calc R U . . .
C38 C 0.70472(15) 0.28700(10) 0.75687(9) 0.0227(3) Uani 1 1 d . . . . .
O5 O 0.27375(15) 0.02773(9) 0.79801(8) 0.0390(3) Uani 1 1 d . . . . .
C39 C 0.3175(2) 0.07442(13) 0.89453(11) 0.0388(4) Uani 1 1 d . . . . .
H39A H 0.258466 0.121281 0.908403 0.047 Uiso 1 1 calc R U . . .
H39B H 0.426360 0.114734 0.918840 0.047 Uiso 1 1 calc R U . . .
C40 C 0.2906(3) -0.00397(18) 0.93973(14) 0.0763(8) Uani 1 1 d . . . . .
H40A H 0.181525 -0.038952 0.920456 0.115 Uiso 1 1 calc R U . . .
H40B H 0.329954 0.028485 1.006874 0.115 Uiso 1 1 calc R U . . .
H40C H 0.342594 -0.053429 0.921827 0.115 Uiso 1 1 calc R U . . .
O6 O 0.71606(14) 0.52749(9) 0.69943(8) 0.0370(3) Uani 1 1 d . . . . .
C41 C 0.7378(2) 0.51893(13) 0.61289(11) 0.0414(4) Uani 1 1 d . . . . .
H41A H 0.845513 0.525288 0.620120 0.050 Uiso 1 1 calc R U . . .
H41B H 0.715517 0.575839 0.592745 0.050 Uiso 1 1 calc R U . . .
C42 C 0.6404(3) 0.42087(15) 0.54018(13) 0.0542(5) Uani 1 1 d . . . . .
H42A H 0.657185 0.420213 0.481480 0.081 Uiso 1 1 calc R U . . .
H42B H 0.533652 0.413512 0.533325 0.081 Uiso 1 1 calc R U . . .
H42C H 0.666361 0.364299 0.557866 0.081 Uiso 1 1 calc R U . . .
H6A H 0.724(2) 0.4723(16) 0.7131(14) 0.051(6) Uiso 1 1 d . . . . .
H5 H 0.272(2) 0.0768(18) 0.7719(15) 0.060(6) Uiso 1 1 d . . . . .

loop_
_atom_site_aniso_label
_atom_site_aniso_U_11
_atom_site_aniso_U_22
_atom_site_aniso_U_33
_atom_site_aniso_U_23
_atom_site_aniso_U_13
_atom_site_aniso_U_12
O1 0.0463(7) 0.0349(6) 0.0326(6) 0.0153(5) 0.0018(5) 0.0174(5)
O2 0.0294(5) 0.0274(5) 0.0262(5) 0.0066(4) 0.0064(4) 0.0054(4)
N1 0.0239(5) 0.0230(6) 0.0201(5) 0.0077(4) 0.0047(4) 0.0094(4)
N2 0.0277(6) 0.0239(6) 0.0243(6) 0.0094(5) 0.0073(5) 0.0114(5)
N3 0.0243(6) 0.0258(6) 0.0210(5) 0.0086(5) 0.0051(4) 0.0108(5)
N4 0.0255(6) 0.0254(6) 0.0214(5) 0.0076(5) 0.0060(5) 0.0084(5)
C1 0.0329(8) 0.0368(8) 0.0323(8) 0.0170(7) 0.0030(6) 0.0134(6)
C2 0.0280(7) 0.0279(7) 0.0202(6) 0.0078(5) 0.0052(5) 0.0120(6)
C3 0.0244(7) 0.0277(7) 0.0238(6) 0.0074(5) 0.0019(5) 0.0063(5)
C4 0.0277(7) 0.0227(6) 0.0231(6) 0.0073(5) 0.0045(5) 0.0057(5)
C5 0.0240(6) 0.0247(6) 0.0170(6) 0.0067(5) 0.0056(5) 0.0112(5)
C6 0.0219(6) 0.0302(7) 0.0220(6) 0.0094(5) 0.0069(5) 0.0083(5)
C7 0.0286(7) 0.0274(7) 0.0244(6) 0.0115(6) 0.0092(6) 0.0086(6)
C8 0.0252(7) 0.0251(7) 0.0229(6) 0.0077(5) 0.0054(5) 0.0106(5)
C9 0.0324(7) 0.0292(7) 0.0285(7) 0.0127(6) 0.0087(6) 0.0147(6)
C10 0.0367(8) 0.0288(8) 0.0366(8) 0.0156(6) 0.0079(7) 0.0110(6)
C11 0.0218(6) 0.0273(7) 0.0201(6) 0.0091(5) 0.0075(5) 0.0115(5)
C12 0.0229(6) 0.0309(7) 0.0186(6) 0.0085(5) 0.0051(5) 0.0115(5)
C13 0.0280(7) 0.0404(8) 0.0273(7) 0.0140(6) 0.0087(6) 0.0194(6)
C14 0.0265(7) 0.0502(10) 0.0307(8) 0.0207(7) 0.0069(6) 0.0182(7)
C15 0.0265(7) 0.0545(11) 0.0286(8) 0.0147(7) -0.0013(6) 0.0124(7)
C16 0.0215(7) 0.0423(9) 0.0335(8) 0.0158(7) 0.0031(6) 0.0071(6)
C17 0.0289(8) 0.0568(10) 0.0369(8) 0.0240(8) 0.0166(7) 0.0223(7)
C18 0.0231(6) 0.0309(7) 0.0199(6) 0.0074(5) 0.0060(5) 0.0091(5)
C19 0.0215(6) 0.0295(7) 0.0231(6) 0.0077(5) 0.0084(5) 0.0094(5)
O3 0.0374(6) 0.0340(6) 0.0374(6) 0.0181(5) 0.0012(5) 0.0105(5)
O4 0.0289(5) 0.0242(5) 0.0285(5) 0.0077(4) 0.0046(4) 0.0046(4)
N5 0.0208(5) 0.0212(5) 0.0224(5) 0.0071(4) 0.0043(4) 0.0057(4)
N6 0.0247(6) 0.0226(6) 0.0282(6) 0.0100(5) 0.0078(5) 0.0090(4)
N7 0.0206(5) 0.0229(5) 0.0232(5) 0.0089(4) 0.0056(4) 0.0073(4)
N8 0.0213(5) 0.0241(6) 0.0225(5) 0.0080(5) 0.0055(4) 0.0055(4)
C20 0.0339(8) 0.0430(9) 0.0327(8) 0.0191(7) 0.0052(7) 0.0145(7)
C21 0.0282(7) 0.0293(7) 0.0216(6) 0.0074(5) 0.0056(5) 0.0117(6)
C22 0.0220(6) 0.0305(7) 0.0251(7) 0.0074(6) 0.0036(5) 0.0067(5)
C23 0.0243(7) 0.0255(7) 0.0242(6) 0.0081(5) 0.0064(5) 0.0054(5)
C24 0.0229(6) 0.0232(6) 0.0180(6) 0.0054(5) 0.0045(5) 0.0091(5)
C25 0.0220(6) 0.0271(7) 0.0226(6) 0.0067(5) 0.0067(5) 0.0067(5)
C26 0.0285(7) 0.0282(7) 0.0236(6) 0.0100(6) 0.0082(5) 0.0084(6)
C27 0.0219(6) 0.0231(6) 0.0253(6) 0.0078(5) 0.0057(5) 0.0088(5)
C28 0.0279(7) 0.0270(7) 0.0327(7) 0.0131(6) 0.0082(6) 0.0107(6)
C29 0.0306(8) 0.0273(7) 0.0410(8) 0.0165(7) 0.0078(6) 0.0068(6)
C30 0.0203(6) 0.0256(6) 0.0209(6) 0.0084(5) 0.0069(5) 0.0099(5)
C31 0.0206(6) 0.0272(7) 0.0199(6) 0.0084(5) 0.0050(5) 0.0092(5)
C32 0.0240(7) 0.0298(7) 0.0280(7) 0.0089(6) 0.0059(5) 0.0130(6)
C33 0.0262(7) 0.0419(9) 0.0295(7) 0.0157(7) 0.0054(6) 0.0158(6)
C34 0.0255(7) 0.0398(9) 0.0252(7) 0.0082(6) 0.0005(6) 0.0110(6)
C35 0.0196(6) 0.0325(7) 0.0265(7) 0.0100(6) 0.0044(5) 0.0067(5)
C36 0.0232(7) 0.0391(8) 0.0288(7) 0.0101(6) 0.0101(6) 0.0138(6)
C37 0.0220(6) 0.0253(7) 0.0195(6) 0.0063(5) 0.0060(5) 0.0082(5)
C38 0.0196(6) 0.0261(7) 0.0230(6) 0.0069(5) 0.0080(5) 0.0082(5)
O5 0.0549(8) 0.0327(6) 0.0303(6) 0.0119(5) 0.0144(5) 0.0133(5)
C39 0.0431(9) 0.0381(9) 0.0325(8) 0.0093(7) 0.0123(7) 0.0103(7)
C40 0.110(2) 0.0602(14) 0.0351(10) 0.0207(10) 0.0088(12) -0.0058(13)
O6 0.0494(7) 0.0375(6) 0.0336(6) 0.0171(5) 0.0180(5) 0.0199(5)
C41 0.0484(10) 0.0388(9) 0.0316(8) 0.0131(7) 0.0112(7) 0.0040(7)
C42 0.0658(13) 0.0431(11) 0.0374(9) 0.0080(8) 0.0151(9) -0.0057(9)

loop_
_atom_type_symbol
_atom_type_description
_atom_type_scat_dispersion_real
_atom_type_scat_dispersion_imag
_atom_type_scat_source
C C 0.0033 0.0016 'International Tables Vol C Tables 4.2.6.8 and 6.1.1.4'
H H 0.0000 0.0000 'International Tables Vol C Tables 4.2.6.8 and 6.1.1.4'
N N 0.0061 0.0033 'International Tables Vol C Tables 4.2.6.8 and 6.1.1.4'
O O 0.0106 0.0060 'International Tables Vol C Tables 4.2.6.8 and 6.1.1.4'

loop_
_geom_angle_atom_site_label_1
_geom_angle_atom_site_label_2
_geom_angle_atom_site_label_3
_geom_angle
_geom_angle_site_symmetry_1
_geom_angle_site_symmetry_3
_geom_angle_publ_flag
C11 N1 N2 111.50(10) . . ?
C11 N1 C5 127.79(11) . . ?
N2 N1 C5 119.73(11) . . ?
C8 N2 N1 104.37(11) . . ?
C11 N3 C8 107.29(11) . . ?
C11 N3 C12 122.66(11) . . ?
C8 N3 C12 129.67(11) . . ?
C11 N4 C19 116.07(11) . . ?
C2 C1 H1A 109.5 . . ?
C2 C1 H1B 109.5 . . ?
H1A C1 H1B 109.5 . . ?
C2 C1 H1C 109.5 . . ?
H1A C1 H1C 109.5 . . ?
H1B C1 H1C 109.5 . . ?
C7 C2 C3 118.38(12) . . ?
C7 C2 C1 120.40(13) . . ?
C3 C2 C1 121.21(13) . . ?
C4 C3 C2 121.04(13) . . ?
C4 C3 H3 119.5 . . ?
C2 C3 H3 119.5 . . ?
C5 C4 C3 119.35(13) . . ?
C5 C4 H4 120.3 . . ?
C3 C4 H4 120.3 . . ?
C4 C5 C6 120.97(12) . . ?
C4 C5 N1 119.17(12) . . ?
C6 C5 N1 119.80(12) . . ?
C5 C6 C7 118.68(13) . . ?
C5 C6 H6 120.7 . . ?
C7 C6 H6 120.7 . . ?
C6 C7 C2 121.51(13) . . ?
C6 C7 H7 119.2 . . ?
C2 C7 H7 119.2 . . ?
N2 C8 N3 111.85(12) . . ?
N2 C8 C9 122.52(13) . . ?
N3 C8 C9 125.63(12) . . ?
O1 C9 C8 120.04(14) . . ?
O1 C9 C10 123.78(13) . . ?
C8 C9 C10 116.18(12) . . ?
C9 C10 H10A 109.5 . . ?
C9 C10 H10B 109.5 . . ?
H10A C10 H10B 109.5 . . ?
C9 C10 H10C 109.5 . . ?
H10A C10 H10C 109.5 . . ?
H10B C10 H10C 109.5 . . ?
N4 C11 N3 129.62(12) . . ?
N4 C11 N1 125.49(12) . . ?
N3 C11 N1 104.87(11) . . ?
N3 C12 C18 110.65(10) . . ?
N3 C12 C13 112.75(11) . . ?
C18 C12 C13 103.47(11) . . ?
N3 C12 H12 109.9 . . ?
C18 C12 H12 109.9 . . ?
C13 C12 H12 109.9 . . ?
C14 C13 C17 100.51(13) . . ?
C14 C13 C12 103.64(11) . . ?
C17 C13 C12 101.10(11) . . ?
C14 C13 H13 116.4 . . ?
C17 C13 H13 116.4 . . ?
C12 C13 H13 116.4 . . ?
C15 C14 C13 107.21(13) . . ?
C15 C14 H14 126.4 . . ?
C13 C14 H14 126.4 . . ?
C14 C15 C16 108.06(14) . . ?
C14 C15 H15 126.0 . . ?
C16 C15 H15 126.0 . . ?
C15 C16 C17 100.46(13) . . ?
C15 C16 C18 106.16(12) . . ?
C17 C16 C18 99.64(12) . . ?
C15 C16 H16 116.1 . . ?
C17 C16 H16 116.1 . . ?
C18 C16 H16 116.1 . . ?
C13 C17 C16 94.21(12) . . ?
C13 C17 H17A 112.9 . . ?
C16 C17 H17A 112.9 . . ?
C13 C17 H17B 112.9 . . ?
C16 C17 H17B 112.9 . . ?
H17A C17 H17B 110.3 . . ?
C19 C18 C12 117.74(11) . . ?
C19 C18 C16 108.84(11) . . ?
C12 C18 C16 101.85(11) . . ?
C19 C18 H18 109.3 . . ?
C12 C18 H18 109.3 . . ?
C16 C18 H18 109.3 . . ?
O2 C19 N4 120.11(12) . . ?
O2 C19 C18 117.15(12) . . ?
N4 C19 C18 122.74(12) . . ?
C30 N5 N6 111.56(10) . . ?
C30 N5 C24 127.51(11) . . ?
N6 N5 C24 119.76(11) . . ?
C27 N6 N5 104.49(11) . . ?
C30 N7 C27 107.18(11) . . ?
C30 N7 C31 122.89(11) . . ?
C27 N7 C31 129.82(11) . . ?
C30 N8 C38 115.68(11) . . ?
C21 C20 H20A 109.5 . . ?
C21 C20 H20B 109.5 . . ?
H20A C20 H20B 109.5 . . ?
C21 C20 H20C 109.5 . . ?
H20A C20 H20C 109.5 . . ?
H20B C20 H20C 109.5 . . ?
C26 C21 C22 118.34(12) . . ?
C26 C21 C20 120.74(13) . . ?
C22 C21 C20 120.91(13) . . ?
C23 C22 C21 121.15(13) . . ?
C23 C22 H22 119.4 . . ?
C21 C22 H22 119.4 . . ?
C22 C23 C24 119.11(13) . . ?
C22 C23 H23 120.4 . . ?
C24 C23 H23 120.4 . . ?
C25 C24 C23 121.01(12) . . ?
C25 C24 N5 119.95(12) . . ?
C23 C24 N5 119.01(12) . . ?
C24 C25 C26 118.89(13) . . ?
C24 C25 H25 120.6 . . ?
C26 C25 H25 120.6 . . ?
C25 C26 C21 121.46(13) . . ?
C25 C26 H26 119.3 . . ?
C21 C26 H26 119.3 . . ?
N6 C27 N7 111.80(11) . . ?
N6 C27 C28 122.81(13) . . ?
N7 C27 C28 125.38(12) . . ?
O3 C28 C27 120.26(13) . . ?
O3 C28 C29 123.88(13) . . ?
C27 C28 C29 115.86(12) . . ?
C28 C29 H29A 109.5 . . ?
C28 C29 H29B 109.5 . . ?
H29A C29 H29B 109.5 . . ?
C28 C29 H29C 109.5 . . ?
H29A C29 H29C 109.5 . . ?
H29B C29 H29C 109.5 . . ?
N8 C30 N7 129.61(12) . . ?
N8 C30 N5 125.49(12) . . ?
N7 C30 N5 104.83(11) . . ?
N7 C31 C37 110.19(10) . . ?
N7 C31 C32 112.19(11) . . ?
C37 C31 C32 103.43(11) . . ?
N7 C31 H31 110.3 . . ?
C37 C31 H31 110.3 . . ?
C32 C31 H31 110.3 . . ?
C33 C32 C36 100.29(12) . . ?
C33 C32 C31 104.29(11) . . ?
C36 C32 C31 100.98(11) . . ?
C33 C32 H32 116.3 . . ?
C36 C32 H32 116.3 . . ?
C31 C32 H32 116.3 . . ?
C34 C33 C32 107.43(13) . . ?
C34 C33 H33 126.3 . . ?
C32 C33 H33 126.3 . . ?
C33 C34 C35 107.77(13) . . ?
C33 C34 H34 126.1 . . ?
C35 C34 H34 126.1 . . ?
C34 C35 C36 100.52(12) . . ?
C34 C35 C37 106.04(11) . . ?
C36 C35 C37 100.18(11) . . ?
C34 C35 H35 115.9 . . ?
C36 C35 H35 116.0 . . ?
C37 C35 H35 116.0 . . ?
C32 C36 C35 93.93(11) . . ?
C32 C36 H36A 112.9 . . ?
C35 C36 H36A 112.9 . . ?
C32 C36 H36B 112.9 . . ?
C35 C36 H36B 112.9 . . ?
H36A C36 H36B 110.4 . . ?
C38 C37 C31 118.16(11) . . ?
C38 C37 C35 109.28(11) . . ?
C31 C37 C35 101.95(10) . . ?
C38 C37 H37 109.0 . . ?
C31 C37 H37 109.0 . . ?
C35 C37 H37 109.0 . . ?
O4 C38 N8 120.54(12) . . ?
O4 C38 C37 116.55(12) . . ?
N8 C38 C37 122.91(12) . . ?
C39 O5 H5 107.7(14) . . ?
O5 C39 C40 110.03(15) . . ?
O5 C39 H39A 109.7 . . ?
C40 C39 H39A 109.7 . . ?
O5 C39 H39B 109.7 . . ?
C40 C39 H39B 109.7 . . ?
H39A C39 H39B 108.2 . . ?
C39 C40 H40A 109.5 . . ?
C39 C40 H40B 109.5 . . ?
H40A C40 H40B 109.5 . . ?
C39 C40 H40C 109.5 . . ?
H40A C40 H40C 109.5 . . ?
H40B C40 H40C 109.5 . . ?
C41 O6 H6A 108.3(13) . . ?
O6 C41 C42 112.98(14) . . ?
O6 C41 H41A 109.0 . . ?
C42 C41 H41A 109.0 . . ?
O6 C41 H41B 109.0 . . ?
C42 C41 H41B 109.0 . . ?
H41A C41 H41B 107.8 . . ?
C41 C42 H42A 109.5 . . ?
C41 C42 H42B 109.5 . . ?
H42A C42 H42B 109.5 . . ?
C41 C42 H42C 109.5 . . ?
H42A C42 H42C 109.5 . . ?
H42B C42 H42C 109.5 . . ?

loop_
_geom_bond_atom_site_label_1
_geom_bond_atom_site_label_2
_geom_bond_distance
_geom_bond_site_symmetry_2
_geom_bond_publ_flag
O1 C9 1.2123(17) . yes
O2 C19 1.2339(17) . yes
N1 C11 1.3667(17) . yes
N1 N2 1.3769(16) . yes
N1 C5 1.4269(16) . yes
N2 C8 1.3086(17) . yes
N3 C11 1.3615(16) . yes
N3 C8 1.3740(18) . yes
N3 C12 1.4677(16) . yes
N4 C11 1.3155(18) . yes
N4 C19 1.3648(17) . yes
C1 C2 1.5069(18) . ?
C1 H1A 0.9800 . ?
C1 H1B 0.9800 . ?
C1 H1C 0.9800 . ?
C2 C7 1.392(2) . ?
C2 C3 1.393(2) . ?
C3 C4 1.3896(18) . ?
C3 H3 0.9500 . ?
C4 C5 1.3857(19) . ?
C4 H4 0.9500 . ?
C5 C6 1.3897(19) . ?
C6 C7 1.3918(18) . ?
C6 H6 0.9500 . ?
C7 H7 0.9500 . ?
C8 C9 1.4883(19) . ?
C9 C10 1.494(2) . ?
C10 H10A 0.9800 . ?
C10 H10B 0.9800 . ?
C10 H10C 0.9800 . ?
C12 C18 1.557(2) . ?
C12 C13 1.5623(18) . ?
C12 H12 1.0000 . ?
C13 C14 1.516(2) . ?
C13 C17 1.534(2) . ?
C13 H13 1.0000 . ?
C14 C15 1.329(2) . ?
C14 H14 0.9500 . ?
C15 C16 1.518(2) . ?
C15 H15 0.9500 . ?
C16 C17 1.535(2) . ?
C16 C18 1.5693(19) . ?
C16 H16 1.0000 . ?
C17 H17A 0.9900 . ?
C17 H17B 0.9900 . ?
C18 C19 1.5275(19) . ?
C18 H18 1.0000 . ?
O3 C28 1.2142(17) . yes
O4 C38 1.2372(17) . yes
N5 C30 1.3668(17) . yes
N5 N6 1.3727(15) . yes
N5 C24 1.4287(16) . yes
N6 C27 1.3064(17) . yes
N7 C30 1.3607(16) . yes
N7 C27 1.3760(17) . yes
N7 C31 1.4679(16) . yes
N8 C30 1.3179(17) . yes
N8 C38 1.3625(17) . yes
C20 C21 1.5043(19) . ?
C20 H20A 0.9800 . ?
C20 H20B 0.9800 . ?
C20 H20C 0.9800 . ?
C21 C26 1.391(2) . ?
C21 C22 1.397(2) . ?
C22 C23 1.3872(19) . ?
C22 H22 0.9500 . ?
C23 C24 1.3891(18) . ?
C23 H23 0.9500 . ?
C24 C25 1.3885(19) . ?
C25 C26 1.3886(18) . ?
C25 H25 0.9500 . ?
C26 H26 0.9500 . ?
C27 C28 1.4855(19) . ?
C28 C29 1.496(2) . ?
C29 H29A 0.9800 . ?
C29 H29B 0.9800 . ?
C29 H29C 0.9800 . ?
C31 C37 1.5566(19) . ?
C31 C32 1.5605(18) . ?
C31 H31 1.0000 . ?
C32 C33 1.518(2) . ?
C32 C36 1.536(2) . ?
C32 H32 1.0000 . ?
C33 C34 1.329(2) . ?
C33 H33 0.9500 . ?
C34 C35 1.513(2) . ?
C34 H34 0.9500 . ?
C35 C36 1.536(2) . ?
C35 C37 1.5703(18) . ?
C35 H35 1.0000 . ?
C36 H36A 0.9900 . ?
C36 H36B 0.9900 . ?
C37 C38 1.5220(18) . ?
C37 H37 1.0000 . ?
O5 C39 1.4138(19) . yes
O5 H5 0.90(2) . ?
C39 C40 1.478(3) . ?
C39 H39A 0.9900 . ?
C39 H39B 0.9900 . ?
C40 H40A 0.9800 . ?
C40 H40B 0.9800 . ?
C40 H40C 0.9800 . ?
O6 C41 1.4167(19) . ?
O6 H6A 0.88(2) . ?
C41 C42 1.488(2) . yes
C41 H41A 0.9900 . ?
C41 H41B 0.9900 . ?
C42 H42A 0.9800 . ?
C42 H42B 0.9800 . ?
C42 H42C 0.9800 . ?

loop_
_geom_hbond_atom_site_label_D
_geom_hbond_atom_site_label_H
_geom_hbond_atom_site_label_A
_geom_hbond_distance_DH
_geom_hbond_distance_HA
_geom_hbond_distance_DA
_geom_hbond_angle_DHA
_geom_hbond_site_symmetry_A
_geom_hbond_publ_flag
C6 H6 N4 0.95 2.49 2.9668(17) 111.1 . yes
C29 H29A O1 0.98 2.45 3.3465(18) 151.9 1_545 yes
O6 H6A O4 0.88(2) 1.89(2) 2.7447(15) 163.5(19) . yes
O5 H5 O2 0.90(2) 1.87(2) 2.7479(15) 166(2) . yes
